data_4505809
loop_
_publ_author_name
'Vrcelj, Ranko M.'
'Shepherd, Evelyn E. A.'
'Yoon, Choon-Sup'
'Sherwood, John N.'
'Kennedy, Alan R.'

_publ_section_title
;
 Preparation and Structural Evaluation of the Conformational Polymorphs of
 \a-[(4-Methoxyphenyl)methylene]-4-nitrobenzeneacetonitrile
;
_journal_issue 6
_journal_name_full 'Crystal Growth &amp; Design'
_journal_page_first 609
_journal_paper_doi 10.1021/cg025529h
_journal_volume 2
_journal_year 2002
_chemical_formula_moiety 'C16 H12 N2 O3 '
_chemical_formula_sum 'C16 H12 N2 O3'
_chemical_formula_weight 280.28
_space_group_IT_number 14
_symmetry_cell_setting monoclinic
_symmetry_Int_Tables_number 14
_symmetry_space_group_name_Hall '-P 2ybc'
_symmetry_space_group_name_H-M 'P 1 21/c 1'
_audit_creation_date 'Sun Jan 21 12:56:34 2002'
_audit_creation_method 'from TEXRAY.INF file'
_cell_angle_alpha 90
_cell_angle_beta 101.52(3)
_cell_angle_gamma 90
_cell_formula_units_Z 4
_cell_length_a 8.543(3)
_cell_length_b 12.697(4)
_cell_length_c 12.572(4)
_cell_measurement_reflns_used 18
_cell_measurement_temperature 123
_cell_measurement_theta_max 18.05
_cell_measurement_theta_min 8.20
_cell_volume 1336.2(8)
_computing_cell_refinement 'MSC/AFC Diffractometer Control'
_computing_data_collection 'MSC/AFC Diffractometer Control'
_computing_data_reduction teXsan
_computing_publication_material teXsan
_computing_structure_refinement teXsan
_computing_structure_solution SAPI91
_diffrn_ambient_temperature 123
_diffrn_measurement_device 'Rigaku AFC7S'
_diffrn_measurement_method 'omega/2-theta scans'
_diffrn_orient_matrix_UB_11 -0.05680
_diffrn_orient_matrix_UB_12 0.00307
_diffrn_orient_matrix_UB_13 0.06221
_diffrn_orient_matrix_UB_21 0.08837
_diffrn_orient_matrix_UB_22 0.04399
_diffrn_orient_matrix_UB_23 0.04194
_diffrn_orient_matrix_UB_31 -0.05689
_diffrn_orient_matrix_UB_32 0.06525
_diffrn_orient_matrix_UB_33 -0.03100
_diffrn_radiation_monochromator graphite
_diffrn_radiation_source 'X-ray tube'
_diffrn_radiation_type 'Mo K\a'
_diffrn_radiation_wavelength 0.71069
_diffrn_reflns_av_R_equivalents 0.0236
_diffrn_reflns_limit_h_max 11
_diffrn_reflns_limit_h_min 0
_diffrn_reflns_limit_k_max 16
_diffrn_reflns_limit_k_min 0
_diffrn_reflns_limit_l_max 16
_diffrn_reflns_limit_l_min -16
_diffrn_reflns_number 3586
_diffrn_reflns_theta_max 27.98
_diffrn_reflns_theta_min 2.50
_diffrn_standards_decay_% 1.06
_diffrn_standards_interval_count 150
_diffrn_standards_number 3
_exptl_absorpt_coefficient_mu 0.098
_exptl_absorpt_correction_type none
_exptl_crystal_colour yellow
_exptl_crystal_density_diffrn 1.393
_exptl_crystal_density_meas 0.000
_exptl_crystal_description block
_exptl_crystal_F_000 584.00
_exptl_crystal_size_max 0.80
_exptl_crystal_size_mid 0.60
_exptl_crystal_size_min 0.40
_refine_diff_density_max 0.25
_refine_diff_density_min -0.17
_refine_ls_extinction_method none
_refine_ls_goodness_of_fit_obs 1.554
_refine_ls_hydrogen_treatment refU
_refine_ls_matrix_type full
_refine_ls_number_constraints 0
_refine_ls_number_parameters 202
_refine_ls_number_reflns 1933
_refine_ls_number_restraints 0
_refine_ls_R_factor_all 0.1132
_refine_ls_R_factor_obs 0.0435
_refine_ls_shift/esd_max 0.0000
_refine_ls_structure_factor_coef F
_refine_ls_weighting_details 'w = 1/\s(F)'
_refine_ls_weighting_scheme calc
_refine_ls_wR_factor_all 0.0559
_refine_ls_wR_factor_obs 0.0485
_reflns_number_observed 1933
_reflns_number_total 3371
_reflns_observed_criterion I>1.5\s(I)
_cod_data_source_file cg025529h_s1.cif
_cod_data_source_block cis_cmons
_cod_depositor_comments
;
The following automatic conversions were performed:

'_refine_ls_weighting_scheme' value '1/\s(F)' was changed to 'calc'.
New tag '_refine_ls_weighting_details' was created. The value of the
new tag was set to 'w = 1/\s(F)'.

Automatic conversion script
Id: cif_fix_values 3143 2015-03-26 13:38:13Z robertas 
;
_cod_original_cell_volume 1336.2(7)
_cod_original_sg_symbol_H-M 'P 21/c     '
_cod_original_formula_sum 'C16 H12 N2 O3 '
_cod_database_code 4505809

loop_
_symmetry_equiv_pos_as_xyz
'   +x,   +y,   +z'
'   -x,1/2+y,1/2-z'
'   -x,   -y,   -z'
'   +x,1/2-y,1/2+z'

loop_
_atom_site_aniso_label
_atom_site_aniso_U_11
_atom_site_aniso_U_22
_atom_site_aniso_U_33
_atom_site_aniso_U_12
_atom_site_aniso_U_13
_atom_site_aniso_U_23
O(1) 0.053(1) 0.0339(10) 0.052(1) 0.0013(8) 0.0006(9) 0.0134(8)
O(2) 0.0378(9) 0.0314(9) 0.068(1) 0.0112(8) 0.0005(9) 0.0011(8)
O(3) 0.0390(9) 0.0211(8) 0.0373(9) -0.0006(7) -0.0026(7) -0.0025(7)
N(1) 0.031(1) 0.0232(9) 0.048(1) -0.0016(8) -0.0059(9) 0.0018(9)
N(2) 0.051(1) 0.034(1) 0.039(1) 0.0003(10) -0.003(1) -0.0007(9)
C(1) 0.025(1) 0.0185(10) 0.042(1) -0.0014(8) -0.0038(9) 0.0021(9)
C(2) 0.037(1) 0.029(1) 0.031(1) -0.0032(10) 0.0010(10) 0.0019(10)
C(3) 0.034(1) 0.024(1) 0.036(1) 0.0033(9) 0.0057(10) -0.0036(9)
C(4) 0.024(1) 0.0204(10) 0.035(1) -0.0005(8) 0.0007(9) -0.0012(9)
C(5) 0.038(1) 0.025(1) 0.035(1) 0.0020(10) 0.007(1) -0.0003(9)
C(6) 0.033(1) 0.023(1) 0.046(1) 0.0038(9) 0.006(1) -0.004(1)
C(7) 0.027(1) 0.024(1) 0.031(1) 0.0024(8) 0.0039(9) 0.0011(9)
C(8) 0.036(1) 0.022(1) 0.036(1) 0.0020(9) 0.005(1) 0.0022(9)
C(9) 0.030(1) 0.022(1) 0.035(1) 0.0043(9) 0.0034(9) 0.0023(9)
C(10) 0.027(1) 0.019(1) 0.035(1) 0.0005(8) 0.0057(9) 0.0013(9)
C(11) 0.026(1) 0.022(1) 0.042(1) 0.0026(9) 0.0029(10) 0.0029(10)
C(12) 0.029(1) 0.018(1) 0.044(1) -0.0003(8) 0.0055(10) -0.0012(9)
C(13) 0.030(1) 0.023(1) 0.031(1) -0.0024(8) 0.0056(9) 0.0011(9)
C(14) 0.029(1) 0.021(1) 0.036(1) 0.0040(9) 0.0026(9) 0.0049(9)
C(15) 0.031(1) 0.0163(9) 0.036(1) 0.0021(9) 0.0068(9) 0.0008(9)
C(16) 0.041(1) 0.020(1) 0.039(1) -0.0043(9) 0.000(1) -0.0025(9)

loop_
_atom_site_label
_atom_site_fract_x
_atom_site_fract_y
_atom_site_fract_z
_atom_site_U_iso_or_equiv
_atom_site_thermal_displace_type
O(1) 0.2691(2) -0.6426(1) 0.6185(2) 0.0476 Uij
O(2) 0.4258(2) -0.6535(1) 0.5026(2) 0.0470 Uij
O(3) 0.5433(2) 0.0615(1) 0.7225(1) 0.0339 Uij
N(1) 0.3220(2) -0.6101(1) 0.5408(2) 0.0361 Uij
N(2) -0.1305(3) -0.2472(2) 0.1623(2) 0.0427 Uij
C(1) 0.2550(2) -0.5103(2) 0.4890(2) 0.0301 Uij
C(2) 0.1790(3) -0.4432(2) 0.5481(2) 0.0333 Uij
C(3) 0.1218(3) -0.3482(2) 0.5005(2) 0.0317 Uij
C(4) 0.1385(2) -0.3240(2) 0.3958(2) 0.0273 Uij
C(5) 0.2099(3) -0.3957(2) 0.3371(2) 0.0330 Uij
C(6) 0.2720(3) -0.4893(2) 0.3850(2) 0.0341 Uij
C(7) 0.0717(2) -0.2229(2) 0.3436(2) 0.0276 Uij
C(8) -0.0422(3) -0.2360(2) 0.2430(2) 0.0318 Uij
C(9) 0.1041(3) -0.1229(2) 0.3788(2) 0.0296 Uij
C(10) 0.2182(2) -0.0803(2) 0.4714(2) 0.0269 Uij
C(11) 0.2013(3) 0.0262(2) 0.4957(2) 0.0306 Uij
C(12) 0.3054(3) 0.0765(2) 0.5791(2) 0.0306 Uij
C(13) 0.4322(2) 0.0198(2) 0.6397(2) 0.0280 Uij
C(14) 0.4525(3) -0.0861(2) 0.6155(2) 0.0292 Uij
C(15) 0.3481(3) -0.1348(2) 0.5338(2) 0.0279 Uij
C(16) 0.5326(3) 0.1728(2) 0.7414(2) 0.0348 Uij
H(1) 0.1676 -0.4587 0.6202 0.033(6) Uij
H(2) 0.0694 -0.3056 0.5383 0.026(6) Uij
H(3) 0.2149 -0.3804 0.2649 0.030(6) Uij
H(4) 0.3235 -0.5363 0.3448 0.051(8) Uij
H(5) 0.0444 -0.0661 0.3334 0.039(7) Uij
H(6) 0.1144 0.0646 0.4480 0.031(6) Uij
H(7) 0.2893 0.1470 0.5931 0.043(7) Uij
H(8) 0.5413 -0.1181 0.6520 0.041(7) Uij
H(9) 0.3692 -0.2049 0.5173 0.027(6) Uij
H(10) 0.5391 0.2104 0.6748 0.030(6) Uij
H(11) 0.4266 0.1887 0.7649 0.041(7) Uij
H(12) 0.6306 0.1883 0.8043 0.055(8) Uij

loop_
_atom_type_symbol
_atom_type_oxidation_number
_atom_type_number_in_cell
_atom_type_scat_dispersion_real
_atom_type_scat_dispersion_imag
_atom_type_scat_source
C 0 64 0.003 0.002 'International Tables'
H 0 48 0.000 0.000 'International Tables'
O 0 12 0.011 0.006 'International Tables'
N 0 8 0.006 0.003 'International Tables'

loop_
_geom_angle_atom_site_label_1
_geom_angle_atom_site_label_2
_geom_angle_atom_site_label_3
_geom_angle
_geom_angle_publ_flag
C(13) O(3) C(16) 116.7(2) yes
O(1) N(1) O(2) 125.0(2) yes
O(1) N(1) C(1) 117.7(2) yes
O(2) N(1) C(1) 117.3(2) yes
N(1) C(1) C(2) 118.2(2) yes
N(1) C(1) C(6) 118.6(2) yes
C(2) C(1) C(6) 123.2(2) yes
C(1) C(2) C(3) 117.9(2) yes
C(1) C(2) H(1) 122.4 no
C(3) C(2) H(1) 119.7 no
C(2) C(3) C(4) 120.4(2) yes
C(2) C(3) H(2) 117.6 no
C(4) C(3) H(2) 121.8 no
C(3) C(4) C(5) 119.9(2) yes
C(3) C(4) C(7) 120.2(2) yes
C(5) C(4) C(7) 119.8(2) yes
C(4) C(5) C(6) 120.1(2) yes
C(4) C(5) H(3) 119.2 no
C(6) C(5) H(3) 120.7 no
C(1) C(6) C(5) 118.4(2) yes
C(1) C(6) H(4) 122.5 no
C(5) C(6) H(4) 119.1 no
C(4) C(7) C(8) 114.5(2) yes
C(4) C(7) C(9) 128.6(2) yes
C(8) C(7) C(9) 116.9(2) yes
N(2) C(8) C(7) 178.8(3) yes
C(7) C(9) C(10) 131.7(2) yes
C(7) C(9) H(5) 116.4 no
C(10) C(9) H(5) 111.8 no
C(9) C(10) C(11) 116.7(2) yes
C(9) C(10) C(15) 125.9(2) yes
C(11) C(10) C(15) 117.3(2) yes
C(10) C(11) C(12) 122.0(2) yes
C(10) C(11) H(6) 116.3 no
C(12) C(11) H(6) 121.6 no
C(11) C(12) C(13) 119.1(2) yes
C(11) C(12) H(7) 119.4 no
C(13) C(12) H(7) 121.5 no
O(3) C(13) C(12) 124.2(2) yes
O(3) C(13) C(14) 116.2(2) yes
C(12) C(13) C(14) 119.6(2) yes
C(13) C(14) C(15) 120.6(2) yes
C(13) C(14) H(8) 116.9 no
C(15) C(14) H(8) 122.3 no
C(10) C(15) C(14) 121.3(2) yes
C(10) C(15) H(9) 120.5 no
C(14) C(15) H(9) 118.0 no
O(3) C(16) H(10) 108.8 no
O(3) C(16) H(11) 109.3 no
O(3) C(16) H(12) 103.9 no
H(10) C(16) H(11) 110.8 no
H(10) C(16) H(12) 112.5 no
H(11) C(16) H(12) 111.3 no

loop_
_geom_bond_atom_site_label_1
_geom_bond_atom_site_label_2
_geom_bond_distance
_geom_bond_publ_flag
O(1) N(1) 1.226(3) yes
O(2) N(1) 1.221(3) yes
O(3) C(13) 1.367(3) yes
O(3) C(16) 1.440(3) yes
N(1) C(1) 1.487(3) yes
N(2) C(8) 1.146(3) yes
C(1) C(2) 1.375(3) yes
C(1) C(6) 1.370(3) yes
C(2) C(3) 1.391(3) yes
C(2) H(1) 0.951 no
C(3) C(4) 1.385(3) yes
C(3) H(2) 0.897 no
C(4) C(5) 1.389(3) yes
C(4) C(7) 1.501(3) yes
C(5) C(6) 1.389(3) yes
C(5) H(3) 0.937 no
C(6) H(4) 0.945 no
C(7) C(8) 1.443(3) yes
C(7) C(9) 1.355(3) yes
C(9) C(10) 1.464(3) yes
C(9) H(5) 0.995 no
C(10) C(11) 1.400(3) yes
C(10) C(15) 1.407(3) yes
C(11) C(12) 1.388(3) yes
C(11) H(6) 0.985 no
C(12) C(13) 1.394(3) yes
C(12) H(7) 0.929 no
C(13) C(14) 1.397(3) yes
C(14) C(15) 1.367(3) yes
C(14) H(8) 0.901 no
C(15) H(9) 0.939 no
C(16) H(10) 0.975 no
C(16) H(11) 1.027 no
C(16) H(12) 1.049 no
